data_1100514
loop_
_publ_author_name
'Ackermann, H.'
'Geiseler, G.'
'Harms, K.'
'Leo, R.'
'Massa, W.'
'Weller, F.'
'Dehnicke, K.'

_publ_section_title
;
 Triethylphosphanimin-Komplexe der Acetate von Kupfer(II) und Zink.
 Kristallstrukturen von [Zn(O~2~C-CH~3~)~2~(HNPEt~3~)],
 [Cu~5~(O~2~C-CH~3~)~10~(HNPEt~3~)~2~] und [Cu(O~2~C-CH~3~)~2~(HNPEt~3~)~2~]
;
_journal_coden_ASTM ZAACAB
_journal_issue 9
_journal_name_full
;
 Zeitschrift fuer Anorganische und Allgemeine Chemie
;
_journal_page_first 1500
_journal_page_last 1506
_journal_paper_doi 10.1002/(sici)1521-3749(199909)625:9<1500::aid-zaac1500>3.0.co;2-t
_journal_volume 625
_journal_year 1999
_chemical_formula_sum 'C36 H70 Cl8 Cu5 N2 O20 P2'
_space_group_IT_number 14
_symmetry_cell_setting monoclinic
_symmetry_space_group_name_Hall '-P 2ybc'
_symmetry_space_group_name_H-M 'P 1 21/c 1'
_cell_angle_alpha 90
_cell_angle_beta 91.383(10)
_cell_angle_gamma 90
_cell_formula_units_Z 8
_cell_length_a 17.6118(13)
_cell_length_b 40.745(2)
_cell_length_c 17.3334(15)
_cod_original_sg_symbol_H-M 'P 21/c'
_cod_database_code 1100514

loop_
_symmetry_equiv_pos_site_id
_symmetry_equiv_pos_as_xyz
1 x,y,z
2 x,1/2-y,1/2+z
3 -x,-y,-z
4 -x,-1/2+y,-1/2-z

loop_
_atom_site_label
_atom_site_type_symbol
_atom_site_fract_x
_atom_site_fract_y
_atom_site_fract_z
Cu1 Cu 0.00000 0.00000 0.00000
Cu2 Cu 0.16057(4) 0.00704(2) 0.07425(4)
Cu3 Cu 0.43059(4) 0.00173(2) 0.02707(4)
Cu4 Cu 0.00000 0.50000 0.00000
Cu5 Cu 0.16181(4) 0.50727(2) 0.07158(4)
Cu6 Cu 0.43102(4) 0.50314(2) 0.02749(4)
Cu7 Cu 0.27518(4) 0.74167(2) -0.10287(4)
Cu8 Cu 0.43616(3) 0.74933(2) -0.02887(3)
Cu9 Cu 0.59742(4) 0.75622(2) 0.04301(4)
Cu10 Cu -0.13469(3) 0.75059(2) -0.00336(3)
Cu11 Cu 0.00383(3) 0.74568(2) -0.05765(3)
P1 P 0.14982(8) -0.00261(4) -0.10860(8)
P2 P 0.14777(9) 0.49801(4) -0.11115(8)
P3 P 0.28662(7) 0.75174(4) 0.07956(7)
P4 P 0.58463(7) 0.74741(4) -0.13992(7)
Cl1 Cl 0.29709(16) -0.10644(5) 0.03285(13)
Cl2 Cl 0.30305(18) -0.09273(6) 0.19588(13)
Cl3 Cl 1.13185(18) 0.65853(6) 0.27395(13)
Cl4 Cl 1.13675(16) 0.64546(5) 0.43706(13)
Cl5 Cl 0.38853(14) 0.11945(5) 0.03675(12)
Cl6 Cl 0.32549(18) 0.10411(6) 0.18480(12)
Cl7 Cl 0.82318(14) 0.63176(5) 0.50607(12)
Cl8 Cl 0.75824(18) 0.64560(6) 0.65375(11)
Cl9 Cl 0.29160(12) 0.41205(6) 0.19751(11)
Cl10 Cl 0.37227(15) 0.38797(5) 0.06569(14)
Cl11 Cl 1.11148(13) 0.87505(5) 0.44962(12)
Cl12 Cl 1.0985(2) 0.85733(6) 0.28822(13)
Cl13 Cl 0.32325(13) 0.87585(5) 0.51994(11)
Cl14 Cl 0.3353(2) 0.89263(6) 0.68128(13)
Cl15 Cl 0.72728(12) 0.83950(5) 0.66795(11)
Cl16 Cl 0.80507(15) 0.86393(5) 0.53431(14)
N1 N 0.1076(3) 0.01038(12) -0.0304(2)
H1 H 0.104(3) 0.0280(13) -0.032(3)
N2 N 0.1073(3) 0.51070(11) -0.0320(2)
H2 H 0.105(3) 0.5277(13) -0.035(3)
N3 N 0.3284(2) 0.73859(11) 0.0013(2)
H3 H 0.332(3) 0.7195(12) 0.005(3)
N4 N 0.5437(2) 0.75997(11) -0.0607(2)
H4 H 0.542(3) 0.7777(12) -0.063(3)
O1 O 0.0251(2) -0.04322(9) 0.0453(2)
O2 O 0.1477(2) -0.04043(10) 0.0830(2)
O3 O 0.1478(2) 0.05478(9) 0.0875(2)
O4 O 0.0383(2) 0.03291(10) 0.1206(2)
O5 O 0.2290(2) 0.00526(10) 0.1638(2)
O6 O 0.3172(2) 0.00608(9) 0.0747(2)
O7 O 0.4158(2) 0.03532(10) -0.0529(2)
O8 O 0.4665(2) -0.03319(9) 0.0970(2)
O9 O 0.4802(2) 0.03542(9) 0.0923(2)
O10 O 0.4021(2) -0.03266(10) -0.0481(2)
O11 O 0.0270(2) 0.45732(9) 0.0461(2)
O12 O 0.1509(2) 0.4597(1) 0.0782(2)
O13 O 0.1483(2) 0.55504(9) 0.0860(2)
O14 O 0.0399(2) 0.53316(10) 0.1204(2)
O15 O 0.2289(2) 0.50618(10) 0.1624(2)
O16 O 0.3175(2) 0.50728(9) 0.0741(2)
O17 O 0.4657(2) 0.46890(9) 0.1000(2)
O18 O 0.4178(2) 0.53600(11) -0.0539(2)
O19 O 0.4817(3) 0.53731(9) 0.0908(2)
O20 O 0.4015(2) 0.46838(10) -0.0463(2)
O21 O 0.11832(19) 0.74157(9) -0.10391(18)
O22 O 0.2061(2) 0.74309(10) -0.1921(2)
O23 O 0.2882(2) 0.69401(9) -0.1164(2)
O24 O 0.3964(2) 0.71611(10) -0.1513(2)
O25 O 0.2876(2) 0.78897(9) -0.1114(2)
O26 O 0.4102(2) 0.79232(10) -0.0750(2)
O27 O 0.4622(2) 0.70645(9) 0.0162(2)
O28 O 0.5866(2) 0.70872(10) 0.0494(2)
O29 O 0.4746(2) 0.7817(1) 0.0901(2)
O30 O 0.5835(2) 0.80388(9) 0.0573(2)
O31 O 0.6648(2) 0.75482(10) 0.1339(2)
O32 O -0.24753(19) 0.75476(9) 0.04522(18)
O33 O -0.0993(2) 0.71596(9) 0.0684(2)
O34 O 0.0176(2) 0.71221(10) 0.0222(2)
O35 O -0.0851(2) 0.78466(9) 0.0608(2)
O36 O 0.0331(2) 0.78005(10) 0.0176(2)
O37 O -0.1639(2) 0.71592(10) -0.0776(2)
O38 O -0.0464(2) 0.71191(9) -0.1225(2)
O39 O -0.1480(2) 0.7838(1) -0.0845(2)
O40 O -0.0309(2) 0.78092(9) -0.1280(2)
C1 C 0.0853(3) -0.05552(13) 0.0727(3)
C2 C 0.0826(4) -0.09127(13) 0.0943(3)
H5 H 0.05920 -0.09360 0.14470
H6 H 0.13430 -0.10010 0.09690
H7 H 0.05250 -0.10330 0.05530
C3 C 0.0807(3) 0.05704(14) 0.1137(3)
C4 C 0.0539(5) 0.09083(16) 0.1352(4)
H8 H 0.01870 0.08920 0.17800
H9 H 0.02790 0.10090 0.09060
H10 H 0.09760 0.10430 0.15100
C5 C 0.2970(3) 0.00627(13) 0.1435(3)
C6 C 0.3569(3) 0.00692(17) 0.2092(3)
H11 H 0.34060 0.02200 0.24960
H12 H 0.40550 0.01440 0.18920
H13 H 0.36290 -0.01520 0.23080
C7 C 0.4675(4) 0.04477(13) -0.0962(3)
C8 C 0.4479(4) 0.07178(15) -0.1525(3)
H14 H 0.49450 0.08300 -0.16750
H15 H 0.41380 0.08750 -0.12830
H16 H 0.42280 0.06240 -0.19850
C9 C 0.5476(4) 0.04481(13) 0.0898(3)
C10 C 0.5709(4) 0.07323(15) 0.1406(4)
H17 H 0.62600 0.07620 0.13880
H18 H 0.55640 0.06870 0.19380
H19 H 0.54540 0.09320 0.12220
C11 C 0.0974(4) 0.00735(17) -0.1954(3)
H20 H 0.11730 -0.00620 -0.23790
H21 H 0.04370 0.00090 -0.18860
C12 C 0.0991(4) 0.04288(19) -0.2201(4)
H22 H 0.07070 0.04540 -0.26910
H23 H 0.15180 0.04980 -0.22670
H24 H 0.07570 0.05650 -0.18060
C13 C 0.2421(3) 0.01601(15) -0.1130(3)
H25 H 0.27780 0.00360 -0.07900
H26 H 0.26030 0.01430 -0.16640
C14 C 0.2431(4) 0.05227(15) -0.0888(4)
H27 H 0.29430 0.06120 -0.09460
H28 H 0.22860 0.05410 -0.03470
H29 H 0.20710 0.06470 -0.12140
C15 C 0.1589(4) -0.04621(14) -0.1034(3)
H30 H 0.18710 -0.05200 -0.05530
H31 H 0.10750 -0.05590 -0.10040
C16 C 0.1993(5) -0.06160(17) -0.1714(4)
H32 H 0.19770 -0.08560 -0.16690
H33 H 0.25230 -0.05420 -0.17120
H34 H 0.17390 -0.05490 -0.21980
C17 C 0.0881(3) 0.44524(13) 0.0716(3)
C18 C 0.0866(3) 0.40970(13) 0.0949(3)
H35 H 0.13710 0.40310 0.11410
H36 H 0.07200 0.39620 0.05010
H37 H 0.04960 0.40660 0.13560
C19 C 0.0825(4) 0.55724(14) 0.1139(3)
C20 C 0.0562(5) 0.59082(17) 0.1378(4)
H38 H 0.02710 0.58900 0.18510
H39 H 0.02390 0.60030 0.09660
H40 H 0.10030 0.60500 0.14720
C21 C 0.2969(3) 0.50764(13) 0.1427(3)
C22 C 0.3564(3) 0.50894(16) 0.2084(3)
H41 H 0.33960 0.52420 0.24830
H42 H 0.40490 0.51650 0.18830
H43 H 0.36290 0.48700 0.23080
C23 C 0.5304(4) 0.45598(14) 0.0986(3)
C24 C 0.5479(4) 0.42895(17) 0.1555(4)
H44 H 0.56000 0.40880 0.12760
H45 H 0.50360 0.42520 0.18750
H46 H 0.59140 0.43530 0.18850
C25 C 0.5499(4) 0.54528(14) 0.0873(3)
C26 C 0.5766(4) 0.57310(15) 0.1387(4)
H47 H 0.62130 0.58350 0.11650
H48 H 0.59000 0.56450 0.19010
H49 H 0.53590 0.58940 0.14300
C27 C 0.1556(4) 0.45429(14) -0.1079(3)
H50 H 0.18690 0.44810 -0.06200
H51 H 0.10430 0.44490 -0.10150
C28 C 0.1900(5) 0.43937(17) -0.1782(4)
H52 H 0.19650 0.41570 -0.17030
H53 H 0.23950 0.44950 -0.18690
H54 H 0.15640 0.44320 -0.22320
C29 C 0.0944(4) 0.50883(15) -0.1966(3)
H55 H 0.11430 0.49600 -0.24030
H56 H 0.04100 0.50200 -0.18980
C30 C 0.0949(4) 0.54472(17) -0.2186(4)
H57 H 0.06260 0.54810 -0.26480
H58 H 0.14700 0.55150 -0.22920
H59 H 0.07540 0.55780 -0.17600
C31 C 0.2405(4) 0.51578(16) -0.1170(4)
H60 H 0.27610 0.50310 -0.08360
H61 H 0.25770 0.51380 -0.17080
C32 C 0.2444(4) 0.55213(16) -0.0930(4)
H62 H 0.29730 0.55950 -0.09280
H63 H 0.22400 0.55470 -0.04120
H64 H 0.21430 0.56540 -0.12970
C33 C 0.1363(3) 0.74196(14) -0.1736(3)
C34 C 0.0785(3) 0.74071(17) -0.2384(3)
H65 H 0.03740 0.72580 -0.22470
H66 H 0.10260 0.73280 -0.28520
H67 H 0.05780 0.76270 -0.24750
C35 C 0.3539(4) 0.69178(14) -0.1433(3)
C36 C 0.3808(5) 0.65826(16) -0.1671(4)
H68 H 0.43180 0.65430 -0.14530
H69 H 0.38210 0.65710 -0.22350
H70 H 0.34590 0.64150 -0.14800
C37 C 0.3486(3) 0.80454(13) -0.1020(3)
C38 C 0.3507(4) 0.84005(13) -0.1238(4)
H71 H 0.31340 0.84420 -0.16560
H72 H 0.40150 0.84570 -0.14130
H73 H 0.33840 0.85350 -0.07900
C39 C 0.5231(3) 0.69407(14) 0.0417(3)
C40 C 0.5210(4) 0.65845(13) 0.0653(3)
H74 H 0.47570 0.65440 0.09560
H75 H 0.56660 0.65320 0.09660
H76 H 0.51950 0.64460 0.01920
C41 C 0.5167(4) 0.80593(14) 0.0837(3)
C42 C 0.4912(5) 0.83966(16) 0.1071(5)
H77 H 0.44880 0.83780 0.14240
H78 H 0.47470 0.85200 0.06110
H79 H 0.53350 0.85120 0.13300
C43 C 0.7326(3) 0.75536(13) 0.1135(3)
C44 C 0.7928(3) 0.75620(17) 0.1791(3)
H80 H 0.77020 0.76510 0.22580
H81 H 0.83520 0.77020 0.16400
H82 H 0.81130 0.73390 0.18920
C45 C -0.0335(4) 0.70373(13) 0.0664(3)
C46 C -0.0164(4) 0.67621(18) 0.1220(4)
H83 H 0.01650 0.66010 0.09760
H84 H -0.06400 0.66560 0.13650
H85 H 0.00930 0.68500 0.16830
C47 C -0.0172(4) 0.79295(14) 0.0584(3)
C48 C 0.0067(4) 0.82181(15) 0.1084(4)
H86 H -0.02320 0.84120 0.09340
H87 H 0.06070 0.82630 0.10150
H88 H -0.00210 0.81660 0.16270
C49 C -0.1144(4) 0.70385(14) -0.1197(3)
C50 C -0.1386(4) 0.67550(15) -0.1715(4)
H89 H -0.17720 0.66240 -0.14580
H90 H -0.09440 0.66170 -0.18190
H91 H -0.15970 0.68410 -0.22020
C51 C -0.0967(4) 0.79298(14) -0.1273(3)
C52 C -0.1136(4) 0.82007(16) -0.1831(4)
H92 H -0.14940 0.83550 -0.16040
H93 H -0.13600 0.81090 -0.23070
H94 H -0.06650 0.83160 -0.19490
C53 C 0.3390(3) 0.74163(16) 0.1666(3)
H95 H 0.39240 0.74860 0.16050
H96 H 0.31800 0.75460 0.20940
C54 C 0.3389(4) 0.70543(17) 0.1897(4)
H97 H 0.37630 0.70180 0.23160
H98 H 0.35190 0.69190 0.14520
H99 H 0.28830 0.69930 0.20720
C55 C 0.2777(4) 0.79520(14) 0.0742(3)
H100 H 0.32900 0.80490 0.06990
H101 H 0.24840 0.80090 0.02650
C56 C 0.2388(5) 0.81090(17) 0.1429(4)
H102 H 0.24070 0.83490 0.13810
H103 H 0.26500 0.80420 0.19080
H104 H 0.18570 0.80370 0.14370
C57 C 0.1944(3) 0.73316(15) 0.0839(3)
H105 H 0.17570 0.73550 0.13700
H106 H 0.15910 0.74530 0.04900
C58 C 0.1921(3) 0.69740(15) 0.0621(4)
H107 H 0.13940 0.68970 0.06110
H108 H 0.22180 0.68470 0.10010
H109 H 0.21370 0.69450 0.01090
C59 C 0.5312(4) 0.75819(17) -0.2257(3)
H110 H 0.55020 0.74490 -0.26900
H111 H 0.47750 0.75200 -0.21830
C60 C 0.5335(4) 0.79370(19) -0.2487(4)
H112 H 0.49910 0.79730 -0.29310
H113 H 0.58540 0.79960 -0.26250
H114 H 0.51760 0.80730 -0.20540
C61 C 0.6766(3) 0.76563(16) -0.1443(4)
H115 H 0.71220 0.75310 -0.11050
H116 H 0.69470 0.76380 -0.19780
C62 C 0.6791(4) 0.80165(16) -0.1201(4)
H117 H 0.73040 0.81030 -0.12720
H118 H 0.66590 0.80350 -0.06570
H119 H 0.64270 0.81420 -0.15190
C63 C 0.5933(4) 0.70374(14) -0.1365(3)
H120 H 0.62320 0.69770 -0.08960
H121 H 0.54200 0.69410 -0.13180
C64 C 0.6306(5) 0.68865(17) -0.2062(4)
H122 H 0.63100 0.66470 -0.20110
H123 H 0.68290 0.69670 -0.20930
H124 H 0.60200 0.69480 -0.25320
C65 C 0.3107(4) -0.07646(15) 0.1034(4)
H125 H 0.27240 -0.05890 0.09570
H126 H 0.36160 -0.06650 0.09810
C66 C 1.1250(4) 0.67512(16) 0.3655(4)
H127 H 1.07460 0.68560 0.37040
H128 H 1.16420 0.69230 0.37280
C67 C 0.3396(5) 0.09048(17) 0.0918(4)
H129 H 0.28980 0.08580 0.06650
H130 H 0.36900 0.06980 0.09370
C68 C 0.7743(5) 0.66006(16) 0.5626(4)
H131 H 0.80410 0.68060 0.56640
H132 H 0.72500 0.66530 0.53680
C69 C 0.3180(4) 0.42042(17) 0.1029(4)
H133 H 0.34800 0.44090 0.10210
H134 H 0.27190 0.42370 0.07000
C70 C 1.1146(4) 0.84330(16) 0.3818(4)
H135 H 1.16500 0.83260 0.38530
H136 H 1.07580 0.82660 0.39410
C71 C 0.3214(5) 0.90802(17) 0.5884(4)
H137 H 0.36180 0.92410 0.57730
H138 H 0.27190 0.91950 0.58470
C72 C 0.7528(4) 0.83162(17) 0.5736(4)
H139 H 0.70640 0.82800 0.54140
H140 H 0.78350 0.81130 0.57240
Cu2B Cu -0.16057(4) -0.00704(2) -0.07425(4)
N1B N -0.1076(3) -0.01038(12) 0.0304(2)
O1B O -0.0251(2) 0.04322(9) -0.0453(2)
O4B O -0.0383(2) -0.03291(10) -0.1206(2)
Cu3B* Cu 0.56941(4) -0.00173(2) -0.02707(4)
Cu5B* Cu -0.16181(4) 0.49273(2) -0.07158(4)
N2B* N -0.1073(3) 0.48930(11) 0.0320(2)
O11B* O -0.0270(2) 0.54268(9) -0.0461(2)
O14B* O -0.0399(2) 0.46684(10) -0.1204(2)
Cu6B* Cu 0.56898(4) 0.49686(2) -0.02749(4)
C7B* C 0.5325(4) -0.04477(13) 0.0962(3)
C9B* C 0.4524(4) -0.04481(13) -0.0898(3)
C23B* C 0.4696(4) 0.54402(14) -0.0986(3)
C25B* C 0.4501(4) 0.45472(14) -0.0873(3)
C43* C -0.2674(3) 0.75536(13) 0.1135(3)
O8B* O 0.5335(2) 0.03319(9) -0.0970(2)
O10B* O 0.5979(2) 0.03266(10) 0.0481(2)
O18B* O 0.5822(2) 0.46400(11) 0.0539(2)
O20B* O 0.5985(2) 0.53162(10) 0.0463(2)
O32* O 0.75247(19) 0.75476(9) 0.04522(18)

loop_
_atom_type_symbol
_atom_type_radius_bond
C 0.65
H 0.23
Cl 0.99
Cu 1.49
N 0.68
O 0.68
P 1.05
